data_4067853
loop_
_publ_author_name
'Nguyen, Duc Hanh'
'Bayardon, J\'er\^ome'
'Salomon-Bertrand, Christine'
'Jug\'e, Sylvain'
'Kalck, Philippe'
'Daran, Jean-Claude'
'Urrutigoity, Martine'
'Gouygou, Maryse'

_publ_section_title
;
 Modular Phosphole-Methano-Bridged-Phosphine(Borane) Ligands. Application
 to Rhodium-Catalyzed Reactions
;
_journal_issue 3
_journal_name_full Organometallics
_journal_page_first 857
_journal_paper_doi 10.1021/om2008265
_journal_volume 31
_journal_year 2012
_chemical_formula_moiety 'C29 H39 B P2 Rh, B F4, C H2 Cl2'
_chemical_formula_sum 'C30 H41 B2 Cl2 F4 P2 Rh'
_chemical_formula_weight 735.00
_chemical_name_systematic
;
 ?
;
_space_group_IT_number 2
_symmetry_cell_setting triclinic
_symmetry_space_group_name_Hall '-P 1'
_symmetry_space_group_name_H-M 'P -1'
_atom_sites_solution_hydrogens geom
_atom_sites_solution_primary direct
_atom_sites_solution_secondary difmap
_audit_creation_method SHELXL-97
_cell_angle_alpha 95.701(5)
_cell_angle_beta 93.508(5)
_cell_angle_gamma 95.731(5)
_cell_formula_units_Z 2
_cell_length_a 10.7297(7)
_cell_length_b 10.9416(7)
_cell_length_c 14.2511(9)
_cell_measurement_reflns_used 6292
_cell_measurement_temperature 180(2)
_cell_measurement_theta_max 32.3920
_cell_measurement_theta_min 2.9386
_cell_volume 1652.21(19)
_computing_cell_refinement 'CrysAlis RED (Oxford Diffraction, 2009)'
_computing_data_collection 'CrysAlis CCD (Oxford Diffraction, 2009)'
_computing_data_reduction 'CrysAlis RED'
_computing_molecular_graphics 'ORTEPIII (Burnett & Johnson, 1996); ORTEP-3 for Windows (Farrugia, 1997)'
_computing_publication_material 'WinGX publication routines (Farrugia, 1999)'
_computing_structure_refinement 'SHELXL-97 (Sheldrick, 2008)'
_computing_structure_solution 'SIR-97 (Altomare et al., 1999)'
_diffrn_ambient_temperature 180(2)
_diffrn_detector_area_resol_mean 8.2632
_diffrn_measured_fraction_theta_full 0.997
_diffrn_measured_fraction_theta_max 0.997
_diffrn_measurement_device_type 'Oxford-Diffraction XCALIBUR'
_diffrn_measurement_method '\w and \f'
_diffrn_radiation_monochromator graphite
_diffrn_radiation_source 'fine-focus sealed tube'
_diffrn_radiation_type MoK\a
_diffrn_radiation_wavelength 0.71073
_diffrn_reflns_av_R_equivalents 0.0386
_diffrn_reflns_av_sigmaI/netI 0.0696
_diffrn_reflns_limit_h_max 13
_diffrn_reflns_limit_h_min -11
_diffrn_reflns_limit_k_max 13
_diffrn_reflns_limit_k_min -14
_diffrn_reflns_limit_l_max 17
_diffrn_reflns_limit_l_min -18
_diffrn_reflns_number 13927
_diffrn_reflns_theta_full 27.10
_diffrn_reflns_theta_max 27.10
_diffrn_reflns_theta_min 2.95
_exptl_absorpt_coefficient_mu 0.818
_exptl_absorpt_correction_T_max 1.00000
_exptl_absorpt_correction_T_min 0.90975
_exptl_absorpt_correction_type multi-scan
_exptl_absorpt_process_details
;
Empirical absorption correction using spherical harmonics,
 implemented in SCALE3 ABSPACK scaling algorithm.
CrysAlis RED (Oxford Diffraction, 2009)
;
_exptl_crystal_colour 'pale yellow'
_exptl_crystal_density_diffrn 1.477
_exptl_crystal_density_method 'not measured'
_exptl_crystal_description flattened
_exptl_crystal_F_000 752
_exptl_crystal_size_max 0.32
_exptl_crystal_size_mid 0.10
_exptl_crystal_size_min 0.08
_refine_diff_density_max 0.846
_refine_diff_density_min -0.774
_refine_diff_density_rms 0.086
_refine_ls_extinction_method none
_refine_ls_goodness_of_fit_ref 0.945
_refine_ls_hydrogen_treatment mixed
_refine_ls_matrix_type full
_refine_ls_number_parameters 383
_refine_ls_number_reflns 7261
_refine_ls_number_restraints 0
_refine_ls_restrained_S_all 0.945
_refine_ls_R_factor_all 0.0620
_refine_ls_R_factor_gt 0.0395
_refine_ls_shift/su_max 0.001
_refine_ls_shift/su_mean 0.000
_refine_ls_structure_factor_coef Fsqd
_refine_ls_weighting_details 'calc w=1/[\s^2^(Fo^2^)+(0.0472P)^2^+0.0000P] where P=(Fo^2^+2Fc^2^)/3'
_refine_ls_weighting_scheme calc
_refine_ls_wR_factor_gt 0.0869
_refine_ls_wR_factor_ref 0.0931
_reflns_number_gt 5356
_reflns_number_total 7261
_reflns_threshold_expression I>2\s(I)
_cod_data_source_file om2008265_si_002.cif
_cod_data_source_block 10c
_cod_original_cell_volume 1652.21(18)
_cod_database_code 4067853

loop_
_symmetry_equiv_pos_as_xyz
'x, y, z'
'-x, -y, -z'

loop_
_atom_site_label
_atom_site_type_symbol
_atom_site_fract_x
_atom_site_fract_y
_atom_site_fract_z
_atom_site_U_iso_or_equiv
_atom_site_adp_type
_atom_site_occupancy
_atom_site_symmetry_multiplicity
_atom_site_calc_flag
_atom_site_refinement_flags
Rh1 Rh 0.85900(2) 0.08092(2) 0.220174(17) 0.02192(8) Uani 1 1 d .
P1 P 0.93634(7) 0.25917(7) 0.30741(5) 0.02008(17) Uani 1 1 d .
P2 P 1.16596(7) 0.22160(7) 0.20108(6) 0.02217(18) Uani 1 1 d .
B1 B 1.0497(4) 0.0819(3) 0.1543(3) 0.0270(8) Uani 1 1 d .
H12 H 1.019(3) 0.043(3) 0.224(2) 0.040 Uiso 1 1 d .
H13 H 0.963(3) 0.119(3) 0.123(2) 0.040 Uiso 1 1 d .
H11 H 1.082(3) 0.019(3) 0.113(2) 0.040 Uiso 1 1 d .
C1 C 0.8400(3) 0.3807(3) 0.3341(2) 0.0238(7) Uani 1 1 d .
C2 C 0.8349(3) 0.3991(3) 0.4283(2) 0.0235(7) Uani 1 1 d .
C3 C 0.9123(3) 0.3211(3) 0.4822(2) 0.0244(7) Uani 1 1 d .
C4 C 0.9774(3) 0.2461(3) 0.4299(2) 0.0228(6) Uani 1 1 d .
C5 C 1.0733(3) 0.3343(3) 0.2561(2) 0.0226(6) Uani 1 1 d .
H5A H 1.0445 0.3871 0.2084 0.027 Uiso 1 1 calc R
H5B H 1.1261 0.3879 0.3065 0.027 Uiso 1 1 calc R
C11 C 0.7791(3) 0.4471(3) 0.2595(2) 0.0350(8) Uani 1 1 d .
H11A H 0.6997 0.4732 0.2806 0.052 Uiso 1 1 calc R
H11B H 0.7626 0.3916 0.2007 0.052 Uiso 1 1 calc R
H11C H 0.8351 0.5198 0.2484 0.052 Uiso 1 1 calc R
C21 C 0.7613(3) 0.4902(3) 0.4780(2) 0.0360(8) Uani 1 1 d .
H21A H 0.7131 0.5302 0.4314 0.054 Uiso 1 1 calc R
H21B H 0.8186 0.5528 0.5175 0.054 Uiso 1 1 calc R
H21C H 0.7037 0.4478 0.5180 0.054 Uiso 1 1 calc R
C31 C 0.9143(3) 0.3295(4) 0.5876(2) 0.0392(9) Uani 1 1 d .
H31A H 0.9680 0.2700 0.6109 0.059 Uiso 1 1 calc R
H31B H 0.8288 0.3108 0.6066 0.059 Uiso 1 1 calc R
H31C H 0.9475 0.4132 0.6145 0.059 Uiso 1 1 calc R
C41 C 1.0624(3) 0.1560(3) 0.4629(2) 0.0332(8) Uani 1 1 d .
H41A H 1.1492 0.1950 0.4703 0.050 Uiso 1 1 calc R
H41B H 1.0562 0.0832 0.4162 0.050 Uiso 1 1 calc R
H41C H 1.0373 0.1309 0.5237 0.050 Uiso 1 1 calc R
C51 C 0.8165(3) -0.1228(3) 0.1815(2) 0.0313(8) Uani 1 1 d .
H51 H 0.8899 -0.1642 0.1592 0.038 Uiso 1 1 calc R
C52 C 0.7559(3) -0.0678(3) 0.1141(2) 0.0350(8) Uani 1 1 d .
H52 H 0.7918 -0.0758 0.0509 0.042 Uiso 1 1 calc R
C53 C 0.6162(4) -0.0570(4) 0.1106(3) 0.0510(11) Uani 1 1 d .
H53A H 0.5835 -0.0628 0.0437 0.061 Uiso 1 1 calc R
H53B H 0.5741 -0.1276 0.1391 0.061 Uiso 1 1 calc R
C54 C 0.5832(3) 0.0589(4) 0.1603(3) 0.0435(9) Uani 1 1 d .
H54A H 0.4979 0.0438 0.1824 0.052 Uiso 1 1 calc R
H54B H 0.5804 0.1213 0.1147 0.052 Uiso 1 1 calc R
C55 C 0.6714(3) 0.1111(3) 0.2430(2) 0.0326(8) Uani 1 1 d .
H55 H 0.6612 0.1990 0.2651 0.039 Uiso 1 1 calc R
C56 C 0.7176(3) 0.0461(3) 0.3142(2) 0.0323(8) Uani 1 1 d .
H56 H 0.7335 0.0961 0.3772 0.039 Uiso 1 1 calc R
C57 C 0.6828(4) -0.0912(3) 0.3200(3) 0.0447(9) Uani 1 1 d .
H57A H 0.6900 -0.1072 0.3872 0.054 Uiso 1 1 calc R
H57B H 0.5939 -0.1131 0.2963 0.054 Uiso 1 1 calc R
C58 C 0.7624(4) -0.1737(3) 0.2651(3) 0.0481(10) Uani 1 1 d .
H58A H 0.8322 -0.1923 0.3083 0.058 Uiso 1 1 calc R
H58B H 0.7108 -0.2527 0.2434 0.058 Uiso 1 1 calc R
C211 C 1.2803(3) 0.1876(3) 0.2887(2) 0.0264(7) Uani 1 1 d .
C212 C 1.2942(3) 0.0656(3) 0.3017(2) 0.0326(8) Uani 1 1 d .
H212 H 1.2454 0.0007 0.2623 0.039 Uiso 1 1 calc R
C213 C 1.3782(4) 0.0381(3) 0.3710(3) 0.0427(9) Uani 1 1 d .
H213 H 1.3877 -0.0456 0.3794 0.051 Uiso 1 1 calc R
C214 C 1.4482(4) 0.1312(4) 0.4283(3) 0.0448(10) Uani 1 1 d .
H214 H 1.5056 0.1117 0.4766 0.054 Uiso 1 1 calc R
C215 C 1.4362(3) 0.2530(4) 0.4163(3) 0.0418(9) Uani 1 1 d .
H215 H 1.4851 0.3172 0.4562 0.050 Uiso 1 1 calc R
C216 C 1.3530(3) 0.2809(3) 0.3464(2) 0.0329(8) Uani 1 1 d .
H216 H 1.3452 0.3648 0.3375 0.039 Uiso 1 1 calc R
C221 C 1.2455(3) 0.2937(3) 0.1100(2) 0.0274(7) Uani 1 1 d .
C222 C 1.3741(3) 0.3011(3) 0.1071(3) 0.0384(9) Uani 1 1 d .
H222 H 1.4244 0.2743 0.1567 0.046 Uiso 1 1 calc R
C223 C 1.4294(4) 0.3480(3) 0.0310(3) 0.0522(12) Uani 1 1 d .
H223 H 1.5179 0.3510 0.0280 0.063 Uiso 1 1 calc R
C224 C 1.3599(5) 0.3894(4) -0.0391(3) 0.0551(12) Uani 1 1 d .
H224 H 1.3994 0.4215 -0.0906 0.066 Uiso 1 1 calc R
C225 C 1.2322(5) 0.3849(4) -0.0355(3) 0.0534(12) Uani 1 1 d .
H225 H 1.1835 0.4155 -0.0842 0.064 Uiso 1 1 calc R
C226 C 1.1737(4) 0.3362(3) 0.0384(2) 0.0370(8) Uani 1 1 d .
H226 H 1.0850 0.3319 0.0401 0.044 Uiso 1 1 calc R
C10 C 0.7755(4) 0.3170(5) -0.1111(3) 0.0610(12) Uani 1 1 d .
H10A H 0.7213 0.2592 -0.1580 0.073 Uiso 1 1 calc R
H10B H 0.7374 0.3959 -0.1038 0.073 Uiso 1 1 calc R
Cl1 Cl 0.92369(13) 0.34304(17) -0.15234(10) 0.0979(6) Uani 1 1 d .
Cl2 Cl 0.78235(15) 0.25541(15) -0.00274(10) 0.0905(5) Uani 1 1 d .
B2 B 0.5754(4) 0.3721(4) -0.3005(3) 0.0360(9) Uani 1 1 d .
F21 F 0.5201(3) 0.3504(4) -0.2225(2) 0.1208(15) Uani 1 1 d .
F22 F 0.68639(17) 0.44846(17) -0.27819(14) 0.0387(5) Uani 1 1 d .
F23 F 0.6011(3) 0.2673(3) -0.3484(3) 0.1049(13) Uani 1 1 d .
F24 F 0.4991(3) 0.4269(3) -0.3587(3) 0.1060(12) Uani 1 1 d .

loop_
_atom_site_aniso_label
_atom_site_aniso_U_11
_atom_site_aniso_U_22
_atom_site_aniso_U_33
_atom_site_aniso_U_23
_atom_site_aniso_U_13
_atom_site_aniso_U_12
Rh1 0.02432(14) 0.01934(13) 0.02210(13) 0.00030(9) 0.00520(9) 0.00194(9)
P1 0.0246(4) 0.0183(4) 0.0182(4) 0.0017(3) 0.0057(3) 0.0043(3)
P2 0.0265(4) 0.0190(4) 0.0224(4) 0.0031(3) 0.0093(3) 0.0041(3)
B1 0.032(2) 0.0210(19) 0.028(2) -0.0006(15) 0.0115(16) 0.0037(15)
C1 0.0262(16) 0.0189(15) 0.0269(17) 0.0017(12) 0.0060(13) 0.0037(12)
C2 0.0205(15) 0.0222(16) 0.0267(17) -0.0045(12) 0.0054(13) 0.0017(12)
C3 0.0245(16) 0.0293(17) 0.0184(16) 0.0018(13) 0.0020(13) -0.0022(13)
C4 0.0248(16) 0.0237(16) 0.0200(16) 0.0027(12) 0.0054(12) 0.0012(12)
C5 0.0279(17) 0.0188(15) 0.0233(16) 0.0057(12) 0.0082(13) 0.0057(12)
C11 0.041(2) 0.0344(19) 0.0328(19) 0.0081(15) 0.0041(16) 0.0151(16)
C21 0.0318(19) 0.041(2) 0.035(2) -0.0059(16) 0.0097(15) 0.0076(16)
C31 0.040(2) 0.055(2) 0.0233(18) 0.0005(16) 0.0095(16) 0.0074(18)
C41 0.041(2) 0.0329(19) 0.0284(18) 0.0117(15) 0.0066(15) 0.0080(15)
C51 0.0315(18) 0.0177(16) 0.043(2) -0.0026(14) 0.0035(16) 0.0015(13)
C52 0.045(2) 0.0251(18) 0.0305(19) -0.0134(14) 0.0043(16) -0.0042(15)
C53 0.048(2) 0.043(2) 0.057(3) -0.0056(19) -0.019(2) 0.0061(19)
C54 0.0280(19) 0.054(2) 0.048(2) 0.0039(19) -0.0001(17) 0.0023(17)
C55 0.0273(18) 0.0275(18) 0.043(2) -0.0002(15) 0.0083(15) 0.0046(14)
C56 0.0265(18) 0.039(2) 0.0299(19) -0.0012(15) 0.0097(14) -0.0038(15)
C57 0.041(2) 0.047(2) 0.048(2) 0.0180(18) 0.0136(18) -0.0037(18)
C58 0.058(3) 0.030(2) 0.055(3) 0.0112(18) 0.004(2) -0.0049(18)
C211 0.0258(16) 0.0296(17) 0.0273(17) 0.0091(13) 0.0109(13) 0.0086(13)
C212 0.0368(19) 0.0277(18) 0.036(2) 0.0059(15) 0.0126(16) 0.0071(15)
C213 0.049(2) 0.037(2) 0.050(2) 0.0210(18) 0.0136(19) 0.0204(18)
C214 0.037(2) 0.062(3) 0.041(2) 0.020(2) 0.0035(17) 0.0177(19)
C215 0.037(2) 0.046(2) 0.042(2) 0.0059(18) -0.0012(17) 0.0049(17)
C216 0.0320(18) 0.0310(19) 0.037(2) 0.0054(15) 0.0044(15) 0.0049(15)
C221 0.0377(19) 0.0182(15) 0.0268(17) 0.0005(13) 0.0120(14) 0.0010(13)
C222 0.040(2) 0.032(2) 0.046(2) 0.0059(16) 0.0229(17) 0.0031(16)
C223 0.051(3) 0.038(2) 0.069(3) 0.001(2) 0.041(2) -0.0049(18)
C224 0.088(4) 0.036(2) 0.038(2) 0.0006(18) 0.035(2) -0.019(2)
C225 0.088(3) 0.045(2) 0.025(2) 0.0092(17) 0.009(2) -0.016(2)
C226 0.049(2) 0.036(2) 0.0249(18) 0.0055(15) 0.0063(16) -0.0070(16)
C10 0.067(3) 0.076(3) 0.047(3) 0.024(2) 0.012(2) 0.024(3)
Cl1 0.0725(9) 0.1663(16) 0.0782(9) 0.0642(10) 0.0289(8) 0.0620(10)
Cl2 0.1047(11) 0.1144(12) 0.0721(9) 0.0549(8) 0.0343(8) 0.0474(9)
B2 0.030(2) 0.039(2) 0.040(2) 0.0071(19) 0.0048(18) -0.0012(17)
F21 0.075(2) 0.218(4) 0.0528(19) 0.006(2) 0.0243(16) -0.068(2)
F22 0.0318(11) 0.0350(12) 0.0483(13) 0.0090(9) -0.0010(9) -0.0039(9)
F23 0.0685(19) 0.0510(18) 0.183(4) -0.046(2) 0.030(2) -0.0100(15)
F24 0.073(2) 0.112(3) 0.128(3) 0.029(2) -0.053(2) 0.0053(19)

loop_
_atom_type_symbol
_atom_type_description
_atom_type_scat_dispersion_real
_atom_type_scat_dispersion_imag
_atom_type_scat_source
C C 0.0033 0.0016 'International Tables Vol C Tables 4.2.6.8 and 6.1.1.4'
H H 0.0000 0.0000 'International Tables Vol C Tables 4.2.6.8 and 6.1.1.4'
P P 0.1023 0.0942 'International Tables Vol C Tables 4.2.6.8 and 6.1.1.4'
Rh Rh -1.1178 0.9187 'International Tables Vol C Tables 4.2.6.8 and 6.1.1.4'
Cl Cl 0.1484 0.1585 'International Tables Vol C Tables 4.2.6.8 and 6.1.1.4'
B B 0.0013 0.0007 'International Tables Vol C Tables 4.2.6.8 and 6.1.1.4'
F F 0.0171 0.0103 'International Tables Vol C Tables 4.2.6.8 and 6.1.1.4'

loop_
_geom_angle_atom_site_label_1
_geom_angle_atom_site_label_2
_geom_angle_atom_site_label_3
_geom_angle
C55 Rh1 C56 38.41(13)
C55 Rh1 C51 94.84(13)
C56 Rh1 C51 81.35(13)
C55 Rh1 C52 79.79(13)
C56 Rh1 C52 88.85(13)
C51 Rh1 C52 34.97(12)
C55 Rh1 P1 92.69(10)
C56 Rh1 P1 92.10(10)
C51 Rh1 P1 158.18(9)
C52 Rh1 P1 166.58(9)
C55 Rh1 B1 161.56(14)
C56 Rh1 B1 160.03(14)
C51 Rh1 B1 91.67(13)
C52 Rh1 B1 96.12(13)
P1 Rh1 B1 87.51(10)
C1 P1 C4 93.22(14)
C1 P1 C5 104.59(13)
C4 P1 C5 108.54(14)
C1 P1 Rh1 121.62(11)
C4 P1 Rh1 115.38(10)
C5 P1 Rh1 111.55(10)
C211 P2 C221 108.95(15)
C211 P2 C5 107.88(14)
C221 P2 C5 106.84(14)
C211 P2 B1 113.16(16)
C221 P2 B1 113.78(16)
C5 P2 B1 105.85(15)
P2 B1 Rh1 113.61(17)
C2 C1 C11 128.5(3)
C2 C1 P1 108.5(2)
C11 C1 P1 123.0(2)
C1 C2 C3 114.5(3)
C1 C2 C21 124.8(3)
C3 C2 C21 120.7(3)
C4 C3 C2 115.1(3)
C4 C3 C31 124.2(3)
C2 C3 C31 120.7(3)
C3 C4 C41 127.9(3)
C3 C4 P1 108.4(2)
C41 C4 P1 123.5(2)
P2 C5 P1 111.34(15)
C52 C51 C58 127.1(3)
C52 C51 Rh1 73.45(19)
C58 C51 Rh1 106.4(2)
C51 C52 C53 123.1(3)
C51 C52 Rh1 71.59(19)
C53 C52 Rh1 110.1(2)
C54 C53 C52 113.8(3)
C53 C54 C55 114.7(3)
C56 C55 C54 126.2(3)
C56 C55 Rh1 70.96(19)
C54 C55 Rh1 112.0(2)
C55 C56 C57 124.3(3)
C55 C56 Rh1 70.63(19)
C57 C56 Rh1 112.9(2)
C58 C57 C56 114.1(3)
C51 C58 C57 115.4(3)
C216 C211 C212 119.0(3)
C216 C211 P2 121.3(2)
C212 C211 P2 119.6(3)
C213 C212 C211 120.3(3)
C214 C213 C212 120.1(3)
C213 C214 C215 120.5(4)
C216 C215 C214 119.6(4)
C215 C216 C211 120.5(3)
C222 C221 C226 119.8(3)
C222 C221 P2 121.7(3)
C226 C221 P2 118.4(2)
C221 C222 C223 119.3(4)
C224 C223 C222 121.3(4)
C223 C224 C225 119.8(3)
C224 C225 C226 120.5(4)
C225 C226 C221 119.5(4)
Cl1 C10 Cl2 111.4(3)
F21 B2 F23 111.4(4)
F21 B2 F24 110.4(4)
F23 B2 F24 107.1(4)
F21 B2 F22 110.1(4)
F23 B2 F22 108.8(3)
F24 B2 F22 109.1(3)

loop_
_geom_bond_atom_site_label_1
_geom_bond_atom_site_label_2
_geom_bond_distance
Rh1 C55 2.112(3)
Rh1 C56 2.116(3)
Rh1 C51 2.237(3)
Rh1 C52 2.260(3)
Rh1 P1 2.2598(8)
Rh1 B1 2.302(4)
P1 C1 1.789(3)
P1 C4 1.797(3)
P1 C5 1.838(3)
P2 C211 1.789(3)
P2 C221 1.800(3)
P2 C5 1.809(3)
P2 B1 1.911(4)
C1 C2 1.343(4)
C1 C11 1.500(4)
C2 C3 1.484(4)
C2 C21 1.485(4)
C3 C4 1.332(4)
C3 C31 1.495(4)
C4 C41 1.498(4)
C51 C52 1.351(5)
C51 C58 1.489(5)
C52 C53 1.513(5)
C53 C54 1.475(5)
C54 C55 1.494(5)
C55 C56 1.391(5)
C56 C57 1.523(5)
C57 C58 1.500(5)
C211 C216 1.386(5)
C211 C212 1.388(4)
C212 C213 1.372(5)
C213 C214 1.369(6)
C214 C215 1.377(5)
C215 C216 1.375(5)
C221 C222 1.378(5)
C221 C226 1.385(5)
C222 C223 1.386(5)
C223 C224 1.351(6)
C224 C225 1.370(6)
C225 C226 1.384(5)
C10 Cl1 1.736(5)
C10 Cl2 1.745(4)
B2 F21 1.322(5)
B2 F23 1.336(5)
B2 F24 1.354(5)
B2 F22 1.386(4)
